data_4022182
loop_
_publ_author_name
'Zhaoyan Zheng'
'Zhengkun Yu'
'Ning Luo'
'Xiuwen Han'

_publ_section_title
;
 Tautomerism-Dependent Ring Construction of N-Heterocyclic
 Compounds from the Reactions of 1-Alkynyl Fischer Carbene Complexes
 and Substituted Pyrazolinones
;
_journal_name_full 'Journal of Organic Chemistry'
_journal_page_first 9695
_journal_page_last 9700
_journal_paper_doi 10.1021/jo061725+
_journal_volume 71
_journal_year 2006
_chemical_formula_sum 'C13 H10 N2 O2'
_chemical_formula_weight 226.23
_chemical_name_systematic
; 
 ? 
;
_space_group_IT_number 14
_symmetry_cell_setting monoclinic
_symmetry_space_group_name_Hall '-P 2ybc'
_symmetry_space_group_name_H-M 'P 1 21/c 1'
_atom_sites_solution_hydrogens geom
_atom_sites_solution_primary direct
_atom_sites_solution_secondary difmap
_audit_creation_method SHELXL-97
_cell_angle_alpha 90.00
_cell_angle_beta 103.287(3)
_cell_angle_gamma 90.00
_cell_formula_units_Z 4
_cell_length_a 9.1659(16)
_cell_length_b 7.0239(13)
_cell_length_c 17.433(3)
_cell_measurement_reflns_used 1365
_cell_measurement_temperature 293(2)
_cell_measurement_theta_max 0.503
_cell_measurement_theta_min 4.802
_cell_volume 1092.3(3)
_computing_cell_refinement 'Bruker SMART'
_computing_data_collection 'Bruker SMART'
_computing_data_reduction 'Bruker SHELXTL'
_computing_molecular_graphics 'Bruker SHELXTL'
_computing_publication_material 'Bruker SHELXTL'
_computing_structure_refinement 'SHELXL-97 (Sheldrick, 1997)'
_computing_structure_solution 'SHELXS-97 (Sheldrick, 1990)'
_diffrn_ambient_temperature 293(2)
_diffrn_measured_fraction_theta_full 0.997
_diffrn_measured_fraction_theta_max 0.997
_diffrn_measurement_device_type 'CCD area detector'
_diffrn_measurement_method 'phi and omega scans'
_diffrn_radiation_monochromator graphite
_diffrn_radiation_source 'fine-focus sealed tube'
_diffrn_radiation_type MoK\a
_diffrn_radiation_wavelength 0.71073
_diffrn_reflns_av_R_equivalents 0.0503
_diffrn_reflns_av_sigmaI/netI 0.0501
_diffrn_reflns_limit_h_max 11
_diffrn_reflns_limit_h_min -9
_diffrn_reflns_limit_k_max 8
_diffrn_reflns_limit_k_min -8
_diffrn_reflns_limit_l_max 19
_diffrn_reflns_limit_l_min -22
_diffrn_reflns_number 6132
_diffrn_reflns_theta_full 26.99
_diffrn_reflns_theta_max 26.99
_diffrn_reflns_theta_min 2.28
_exptl_absorpt_coefficient_mu 0.095
_exptl_absorpt_correction_T_max 1.00000
_exptl_absorpt_correction_T_min 0.75976
_exptl_absorpt_correction_type empirical
_exptl_crystal_colour colorless
_exptl_crystal_density_diffrn 1.376
_exptl_crystal_density_method 'not measured'
_exptl_crystal_F_000 472
_exptl_crystal_size_max 0.503
_exptl_crystal_size_mid 0.287
_exptl_crystal_size_min 0.172
_refine_diff_density_max 0.138
_refine_diff_density_min -0.183
_refine_diff_density_rms 0.032
_refine_ls_extinction_coef 0.009(2)
_refine_ls_extinction_expression Fc^*^=kFc[1+0.001xFc^2^\l^3^/sin(2\q)]^-1/4^
_refine_ls_extinction_method SHELXL
_refine_ls_goodness_of_fit_ref 0.903
_refine_ls_hydrogen_treatment mixed
_refine_ls_matrix_type full
_refine_ls_number_parameters 195
_refine_ls_number_reflns 2373
_refine_ls_number_restraints 0
_refine_ls_restrained_S_all 0.903
_refine_ls_R_factor_all 0.0804
_refine_ls_R_factor_gt 0.0442
_refine_ls_shift/su_max 0.007
_refine_ls_shift/su_mean 0.001
_refine_ls_structure_factor_coef Fsqd
_refine_ls_weighting_details 'calc w=1/[\s^2^(Fo^2^)+(0.0591P)^2^+0.0000P] where P=(Fo^2^+2Fc^2^)/3'
_refine_ls_weighting_scheme calc
_refine_ls_wR_factor_gt 0.1023
_refine_ls_wR_factor_ref 0.1194
_reflns_number_gt 1321
_reflns_number_total 2373
_reflns_threshold_expression >2sigma(I)
_cod_data_source_file jo061725+si20060821_041631_6.cif
_cod_depositor_comments
;
The following automatic conversions were performed:
'_symmetry_cell_setting' value 'Monoclinic' changed to 'monoclinic'
according to '/home/saulius/struct/CIF-dictionaries/cif_core.dic'
dictionary named 'cif_core.dic' version 2.4.1 from 2010-06-29.

Automatic conversion script
Id: cif_fix_enum 1527 2010-12-29 10:47:43Z saulius 
;
_cod_original_sg_symbol_H-M 'P 21/c'
_cod_database_code 4022182

loop_
_symmetry_equiv_pos_as_xyz
'x, y, z'
'-x, y+1/2, -z+1/2'
'-x, -y, -z'
'x, -y-1/2, z-1/2'

loop_
_atom_site_label
_atom_site_type_symbol
_atom_site_fract_x
_atom_site_fract_y
_atom_site_fract_z
_atom_site_U_iso_or_equiv
_atom_site_adp_type
_atom_site_occupancy
_atom_site_symmetry_multiplicity
_atom_site_calc_flag
O1 O 0.32506(15) 0.2906(2) -0.11107(8) 0.0811(5) Uani 1 1 d
O2 O 0.19333(14) 0.2900(2) 0.04136(9) 0.0912(5) Uani 1 1 d
N1 N 0.42756(14) 0.2191(2) 0.02019(8) 0.0549(4) Uani 1 1 d
N2 N 0.57212(14) 0.20834(19) 0.06722(8) 0.0504(4) Uani 1 1 d
C1 C 0.4353(2) 0.2650(2) -0.05772(11) 0.0591(5) Uani 1 1 d
C2 C 0.5923(2) 0.2725(2) -0.05432(11) 0.0572(5) Uani 1 1 d
C3 C 0.67129(18) 0.2461(2) 0.01974(10) 0.0511(4) Uani 1 1 d
C4 C 0.56527(18) 0.2535(2) 0.14395(10) 0.0504(4) Uani 1 1 d
C5 C 0.4216(2) 0.2880(3) 0.14497(12) 0.0629(5) Uani 1 1 d
C6 C 0.3271(2) 0.2712(3) 0.06698(12) 0.0652(5) Uani 1 1 d
C7 C 0.8355(2) 0.2470(5) 0.05090(15) 0.0755(7) Uani 1 1 d
C8 C 0.69784(18) 0.2475(2) 0.21054(9) 0.0508(4) Uani 1 1 d
C9 C 0.7265(2) 0.4002(3) 0.26112(11) 0.0605(5) Uani 1 1 d
C10 C 0.8452(2) 0.3946(4) 0.32602(11) 0.0722(6) Uani 1 1 d
C11 C 0.9354(2) 0.2376(4) 0.34023(12) 0.0738(7) Uani 1 1 d
C12 C 0.9072(2) 0.0855(4) 0.29005(11) 0.0759(6) Uani 1 1 d
C13 C 0.7892(2) 0.0896(3) 0.22505(11) 0.0673(6) Uani 1 1 d
H2 H 0.637(2) 0.295(3) -0.0975(12) 0.076(6) Uiso 1 1 d
H5 H 0.3902(19) 0.310(3) 0.1893(10) 0.062(5) Uiso 1 1 d
H6 H 0.866(3) 0.333(4) 0.0963(16) 0.102(10) Uiso 1 1 d
H7 H 0.869(3) 0.134(4) 0.0744(14) 0.103(10) Uiso 1 1 d
H8 H 0.884(3) 0.286(3) 0.0124(13) 0.098(8) Uiso 1 1 d
H9 H 0.6636(18) 0.511(3) 0.2505(9) 0.066(5) Uiso 1 1 d
H10 H 0.861(2) 0.506(3) 0.3573(11) 0.089(7) Uiso 1 1 d
H11 H 1.012(2) 0.237(3) 0.3832(12) 0.084(7) Uiso 1 1 d
H12 H 0.972(2) -0.027(3) 0.2995(11) 0.093(7) Uiso 1 1 d
H13 H 0.766(2) -0.019(3) 0.1922(11) 0.089(7) Uiso 1 1 d

loop_
_atom_site_aniso_label
_atom_site_aniso_U_11
_atom_site_aniso_U_22
_atom_site_aniso_U_33
_atom_site_aniso_U_23
_atom_site_aniso_U_13
_atom_site_aniso_U_12
O1 0.0683(9) 0.0829(10) 0.0711(9) 0.0090(7) -0.0273(7) -0.0047(7)
O2 0.0377(8) 0.1150(13) 0.1125(12) 0.0177(9) -0.0002(7) -0.0011(7)
N1 0.0378(8) 0.0587(10) 0.0590(9) 0.0037(7) -0.0082(7) -0.0030(6)
N2 0.0373(7) 0.0586(9) 0.0485(8) -0.0005(6) -0.0042(6) -0.0014(6)
C1 0.0587(12) 0.0462(11) 0.0599(12) -0.0002(8) -0.0119(9) -0.0041(8)
C2 0.0561(12) 0.0606(12) 0.0495(10) -0.0007(9) 0.0009(9) 0.0007(8)
C3 0.0458(10) 0.0510(11) 0.0518(10) -0.0050(8) 0.0016(8) 0.0009(7)
C4 0.0451(10) 0.0497(10) 0.0526(10) 0.0043(8) 0.0035(8) -0.0002(7)
C5 0.0478(11) 0.0763(14) 0.0643(12) 0.0062(10) 0.0122(10) 0.0020(9)
C6 0.0404(10) 0.0659(13) 0.0835(14) 0.0135(10) 0.0020(10) -0.0045(8)
C7 0.0444(11) 0.118(2) 0.0604(13) 0.0041(15) 0.0037(10) 0.0029(12)
C8 0.0430(10) 0.0644(12) 0.0426(9) 0.0028(8) 0.0052(7) -0.0004(8)
C9 0.0575(11) 0.0692(14) 0.0531(11) -0.0046(10) 0.0090(9) 0.0015(10)
C10 0.0633(13) 0.0950(18) 0.0542(12) -0.0122(12) 0.0049(10) -0.0089(12)
C11 0.0519(12) 0.120(2) 0.0432(11) 0.0057(12) -0.0013(9) -0.0005(12)
C12 0.0676(13) 0.0972(18) 0.0549(12) 0.0059(11) -0.0026(10) 0.0238(12)
C13 0.0680(13) 0.0717(15) 0.0543(11) 0.0007(10) -0.0023(9) 0.0153(10)

loop_
_atom_type_symbol
_atom_type_description
_atom_type_scat_dispersion_real
_atom_type_scat_dispersion_imag
_atom_type_scat_source
C C 0.0033 0.0016 'International Tables Vol C Tables 4.2.6.8 and 6.1.1.4'
H H 0.0000 0.0000 'International Tables Vol C Tables 4.2.6.8 and 6.1.1.4'
N N 0.0061 0.0033 'International Tables Vol C Tables 4.2.6.8 and 6.1.1.4'
O O 0.0106 0.0060 'International Tables Vol C Tables 4.2.6.8 and 6.1.1.4'

loop_
_geom_angle_atom_site_label_1
_geom_angle_atom_site_label_2
_geom_angle_atom_site_label_3
_geom_angle
N2 N1 C6 109.45(14)
N2 N1 C1 109.13(14)
C6 N1 C1 132.82(15)
C3 N2 C4 135.29(14)
C3 N2 N1 107.68(13)
C4 N2 N1 107.90(13)
O1 C1 N1 123.45(19)
O1 C1 C2 132.60(19)
N1 C1 C2 103.95(15)
C3 C2 C1 110.55(18)
C3 C2 H2 123.6(11)
C1 C2 H2 125.9(11)
C2 C3 N2 108.55(16)
C2 C3 C7 129.2(2)
N2 C3 C7 122.19(17)
C5 C4 N2 108.36(15)
C5 C4 C8 128.85(16)
N2 C4 C8 122.65(14)
C4 C5 C6 110.58(19)
C4 C5 H5 123.4(11)
C6 C5 H5 125.8(11)
O2 C6 N1 123.68(19)
O2 C6 C5 132.6(2)
N1 C6 C5 103.69(15)
C3 C7 H6 112.2(15)
C3 C7 H7 111.8(16)
H6 C7 H7 100(2)
C3 C7 H8 110.6(14)
H6 C7 H8 108(2)
H7 C7 H8 114(2)
C9 C8 C13 119.46(17)
C9 C8 C4 118.94(16)
C13 C8 C4 121.54(16)
C8 C9 C10 120.2(2)
C8 C9 H9 119.4(10)
C10 C9 H9 120.4(10)
C11 C10 C9 120.2(2)
C11 C10 H10 123.6(12)
C9 C10 H10 116.2(12)
C10 C11 C12 119.8(2)
C10 C11 H11 118.7(12)
C12 C11 H11 121.5(12)
C11 C12 C13 120.5(2)
C11 C12 H12 120.3(11)
C13 C12 H12 119.2(12)
C12 C13 C8 119.9(2)
C12 C13 H13 120.5(12)
C8 C13 H13 119.5(12)

loop_
_geom_bond_atom_site_label_1
_geom_bond_atom_site_label_2
_geom_bond_distance
O1 C1 1.2190(19)
O2 C6 1.212(2)
N1 N2 1.3907(18)
N1 C6 1.411(3)
N1 C1 1.413(2)
N2 C3 1.388(2)
N2 C4 1.390(2)
C1 C2 1.428(3)
C2 C3 1.340(2)
C2 H2 0.95(2)
C3 C7 1.478(3)
C4 C5 1.343(2)
C4 C8 1.476(2)
C5 C6 1.439(3)
C5 H5 0.897(17)
C7 H6 0.98(3)
C7 H7 0.91(2)
C7 H8 0.93(2)
C8 C9 1.375(2)
C8 C13 1.378(2)
C9 C10 1.378(2)
C9 H9 0.961(18)
C10 C11 1.367(3)
C10 H10 0.94(2)
C11 C12 1.367(3)
C11 H11 0.90(2)
C12 C13 1.375(2)
C12 H12 0.98(2)
C13 H13 0.95(2)

loop_
_geom_torsion_atom_site_label_1
_geom_torsion_atom_site_label_2
_geom_torsion_atom_site_label_3
_geom_torsion_atom_site_label_4
_geom_torsion
C6 N1 N2 C3 -152.57(14)
C1 N1 N2 C3 -0.27(17)
C6 N1 N2 C4 -0.09(17)
C1 N1 N2 C4 152.20(14)
N2 N1 C1 O1 -177.19(15)
C6 N1 C1 O1 -33.9(3)
N2 N1 C1 C2 2.35(17)
C6 N1 C1 C2 145.65(18)
O1 C1 C2 C3 175.74(18)
N1 C1 C2 C3 -3.74(19)
C1 C2 C3 N2 3.70(19)
C1 C2 C3 C7 -178.4(2)
C4 N2 C3 C2 -143.42(18)
N1 N2 C3 C2 -2.11(17)
C4 N2 C3 C7 38.5(3)
N1 N2 C3 C7 179.84(19)
C3 N2 C4 C5 142.22(19)
N1 N2 C4 C5 0.96(18)
C3 N2 C4 C8 -41.7(3)
N1 N2 C4 C8 177.08(14)
N2 C4 C5 C6 -1.5(2)
C8 C4 C5 C6 -177.27(16)
N2 N1 C6 O2 -179.56(16)
C1 N1 C6 O2 37.2(3)
N2 N1 C6 C5 -0.74(18)
C1 N1 C6 C5 -143.95(18)
C4 C5 C6 O2 -180.0(2)
C4 C5 C6 N1 1.4(2)
C5 C4 C8 C9 -53.1(3)
N2 C4 C8 C9 131.65(17)
C5 C4 C8 C13 124.0(2)
N2 C4 C8 C13 -51.3(2)
C13 C8 C9 C10 -0.4(3)
C4 C8 C9 C10 176.76(17)
C8 C9 C10 C11 0.3(3)
C9 C10 C11 C12 -0.3(3)
C10 C11 C12 C13 0.4(3)
C11 C12 C13 C8 -0.5(3)
C9 C8 C13 C12 0.5(3)
C4 C8 C13 C12 -176.61(17)

loop_
_cod_related_entry_id
_cod_related_entry_database
_cod_related_entry_code
1 ChemSpider 13087766
